data_1541979
loop_
_publ_author_name
'Holden, J.R.'
'Dickinson, C.W.'

_publ_section_title
;
 Crystal Structures of Three Solid Solution Phases of Ammonium Nitrate and
 Potassium Nitrate
;
_journal_name_full 'Journal of Physical Chemistry'
_journal_page_first 249
_journal_page_last 256
_journal_volume 79
_journal_year 1975
_chemical_formula_sum 'H3.628 K0.093 N1.907 O3'
_chemical_name_systematic 'K.093 (N H4).907 N O3'
_space_group_IT_number 62
_symmetry_space_group_name_Hall '-P 2ac 2n'
_symmetry_space_group_name_H-M 'P n m a'
_cell_angle_alpha 90
_cell_angle_beta 90
_cell_angle_gamma 90
_cell_formula_units_Z 4
_cell_length_a 7.669
_cell_length_b 5.821
_cell_length_c 7.12
_cell_volume 317.846
_citation_journal_id_ASTM JPCHAX
_cod_data_source_file Holden_JPCHAX_1975_307.cif
_cod_data_source_block H3.628K0.093N1.907O3
_cod_original_cell_volume 317.8457
_cod_database_code 1541979

loop_
_symmetry_equiv_pos_as_xyz
x,y,z
-x+1/2,-y,z+1/2
x+1/2,-y+1/2,-z+1/2
-x,y+1/2,-z
-x,-y,-z
x-1/2,y,-z-1/2
-x-1/2,y-1/2,z-1/2
x,-y-1/2,z

loop_
_atom_site_label
_atom_site_type_symbol
_atom_site_fract_x
_atom_site_fract_y
_atom_site_fract_z
_atom_site_occupancy
_atom_site_U_iso_or_equiv
H1 H+1 -0.1125 0.75 0.4027 0.907 0.0
N2 N+5 0.155 0.25 0.1268 1 0.0
O2 O-2 0.2012 0.0638 0.0537 1 0.0
O1 O-2 0.06 0.25 0.2678 1 0.0
N1 N-3 -0.011 0.75 0.3168 0.907 0.0
H3 H+1 -0.0148 0.8889 0.2366 0.907 0.0
H2 H+1 0.098 0.75 0.3913 0.907 0.0
K1 K+1 -0.011 0.75 0.3168 0.093 0.0
